data_1537988
loop_
_publ_author_name
'Fedorov, V.E.'
'Mischenko, A.V.'
'Podberezskaya, N.V.'

_publ_section_title
;
 A physico-chemical characterization of the cluster-type rhenium telluride
 Re6 Te15
;
_journal_name_full 'Materials Research Bulletin'
_journal_page_first 1335
_journal_page_last 1342
_journal_volume 21
_journal_year 1986
_chemical_formula_sum 'Re2 Te5'
_space_group_IT_number 61
_symmetry_space_group_name_Hall '-P 2ac 2ab'
_symmetry_space_group_name_H-M 'P b c a'
_cell_angle_alpha 90
_cell_angle_beta 90
_cell_angle_gamma 90
_cell_formula_units_Z 12
_cell_length_a 13.034
_cell_length_b 12.958
_cell_length_c 14.24
_cell_volume 2405.059
_citation_journal_id_ASTM MRBUAC
_cod_data_source_file Fedorov_MRBUAC_1986_1602.cif
_cod_data_source_block Re2Te5
_cod_database_code 1537988

loop_
_symmetry_equiv_pos_as_xyz
x,y,z
-x+1/2,-y,z+1/2
x+1/2,-y+1/2,-z
-x,y+1/2,-z+1/2
-x,-y,-z
x-1/2,y,-z-1/2
-x-1/2,y-1/2,z
x,-y-1/2,z-1/2

loop_
_atom_site_label
_atom_site_type_symbol
_atom_site_fract_x
_atom_site_fract_y
_atom_site_fract_z
_atom_site_occupancy
_atom_site_U_iso_or_equiv
Re3 Re 0.4937 0.6343 0.4491 1 0.0
Te7 Te 0.6874 0.6136 0.384 1 0.0
Te4 Te 0.4332 0.2875 0.3896 1 0.0
Te5 Te 0.6423 0.3844 0.2234 1 0.0
Te8 Te 0.4618 0.8222 0.3716 1 0.0
Te2 Te 0.1773 0.477 0.3783 1 0.0
Te3 Te 0.4188 0.558 0.2857 1 0.0
Te1 Te 0 0 0 1 0.0
Te6 Te 0.7017 0.3445 0.4845 1 0.0
Re2 Re 0.559 0.4522 0.3868 1 0.0
Re1 Re 0.3664 0.4721 0.4519 1 0.0
